data_4310713
loop_
_publ_author_name
'Tiina Maaninen'
'Heikki M. Tuononen'
'Gabriele Schatte'
'Reijo Suontamo'
'Jussi Valkonen'
'Risto Laitinen'
'Tristram Chivers'

_publ_contact_author_address
; Department of Chemistry
  University of Calgary
  Calgary Alberta T2N 1N4
  Canada
;
_publ_contact_author_email chivers@ucalgary.ca
_publ_contact_author_fax '001 403 289 9488'
_publ_contact_author_name 'Dr Tristram Chivers'
_publ_contact_author_phone '001 403 220 5741'
_publ_section_title
;
 Experimental and Theoretical Investigations of Structural Trends for
 Selenium(IV) Imides and Oxides: X-ray Structure of Se3(NAd)2
;
_journal_name_full 'Inorganic Chemistry'
_journal_page_first 2097
_journal_page_last 2104
_journal_paper_doi 10.1021/ic034944b
_journal_volume 43
_journal_year 2004
_chemical_formula_moiety 'O2 Se'
_chemical_formula_sum 'O2 Se'
_chemical_formula_weight 110.96
_chemical_name_systematic
;
 ?
;
_space_group_IT_number 135
_symmetry_cell_setting tetragonal
_symmetry_space_group_name_Hall '-P 4c 2ab'
_symmetry_space_group_name_H-M 'P 42/m b c'
_atom_sites_solution_hydrogens geom
_atom_sites_solution_primary direct
_atom_sites_solution_secondary difmap
_cell_angle_alpha 90.00
_cell_angle_beta 90.00
_cell_angle_gamma 90.00
_cell_formula_units_Z 8
_cell_length_a 8.3350(2)
_cell_length_b 8.3350(2)
_cell_length_c 5.06000(10)
_cell_measurement_reflns_used 1026
_cell_measurement_temperature 173(2)
_cell_measurement_theta_max 29.13
_cell_measurement_theta_min 1.00
_cell_volume 351.529(14)
_computing_cell_refinement 'HKL Scalepack (Otwinowski & Minor 1997)'
_computing_data_collection 'Collect (Nonius BV, 1997-2000)'
_computing_data_reduction ' HKL Denzo and Scalepack (Otwinowski & Minor 1997)'
_computing_molecular_graphics ' Cameron (WinGX v1.64-03a), Ortep (SHELXTL-NT v5.1, Bruker)'
_computing_publication_material 'WinGX v1.64-03a (L. J. Farrugia)'
_computing_structure_refinement 'SHELXL-97 (Sheldrick, 1997)'
_computing_structure_solution ' SHELXS-97 (Sheldrick, 1997)'
_diffrn_ambient_temperature 173(2)
_diffrn_detector_area_resol_mean 9
_diffrn_measured_fraction_theta_full 0.978
_diffrn_measured_fraction_theta_max 0.978
_diffrn_measurement_device '95mm CCD camera on \k-goniostat'
_diffrn_measurement_device_type 'KappaCCD (Nonius, FR540C)'
_diffrn_measurement_method 'CCD rotation images, thick slices'
_diffrn_radiation_monochromator 'horizonally mounted graphite crystal'
_diffrn_radiation_source 'Enraf Nonius FR590D, fine-focus sealed tube'
_diffrn_radiation_type MoK\a
_diffrn_radiation_wavelength 0.71073
_diffrn_reflns_av_R_equivalents 0.0786
_diffrn_reflns_av_sigmaI/netI 0.0211
_diffrn_reflns_limit_h_max 11
_diffrn_reflns_limit_h_min -11
_diffrn_reflns_limit_k_max 11
_diffrn_reflns_limit_k_min -11
_diffrn_reflns_limit_l_max 6
_diffrn_reflns_limit_l_min -7
_diffrn_reflns_number 5584
_diffrn_reflns_theta_full 29.53
_diffrn_reflns_theta_max 29.53
_diffrn_reflns_theta_min 3.46
_diffrn_standards_decay_% 'no decay'
_exptl_absorpt_coefficient_mu 20.880
_exptl_absorpt_correction_T_max 0.1027
_exptl_absorpt_correction_T_min 0.0778
_exptl_absorpt_correction_type psi-scan
_exptl_absorpt_process_details
;SADABS, V 5.0, Software for Area-Detector Absorption
 Corrections; Bruker AXS Inc., Madison, WI, 1998.
;
_exptl_crystal_colour colourless
_exptl_crystal_density_diffrn 4.193
_exptl_crystal_density_method 'not measured'
_exptl_crystal_description block
_exptl_crystal_F_000 400
_exptl_crystal_size_max 0.25
_exptl_crystal_size_mid 0.25
_exptl_crystal_size_min 0.20
_refine_diff_density_max 1.769
_refine_diff_density_min -1.206
_refine_diff_density_rms 0.196
_refine_ls_extinction_coef 0.066(4)
_refine_ls_extinction_expression Fc^*^=kFc[1+0.001xFc^2^\l^3^/sin(2\q)]^-1/4^
_refine_ls_extinction_method SHELXL
_refine_ls_goodness_of_fit_ref 1.105
_refine_ls_hydrogen_treatment mixed
_refine_ls_matrix_type full
_refine_ls_number_parameters 18
_refine_ls_number_reflns 271
_refine_ls_number_restraints 0
_refine_ls_restrained_S_all 1.105
_refine_ls_R_factor_all 0.0233
_refine_ls_R_factor_gt 0.0231
_refine_ls_shift/su_max 0.000
_refine_ls_shift/su_mean 0.000
_refine_ls_structure_factor_coef Fsqd
_refine_ls_weighting_details 'calc w=1/[\s^2^(Fo^2^)+(0.0272P)^2^+2.2806P] where P=(Fo^2^+2Fc^2^)/3'
_refine_ls_weighting_scheme calc
_refine_ls_wR_factor_gt 0.0581
_refine_ls_wR_factor_ref 0.0582
_reflns_number_gt 269
_reflns_number_total 271
_reflns_threshold_expression >2sigma(I)
_cod_data_source_file ic034944bsi20040123_111158_1.cif
_cod_data_source_block 3
_cod_database_code 4310713

loop_
_symmetry_equiv_pos_as_xyz
'x, y, z'
'-x, -y, z'
'x+1/2, -y+1/2, -z'
'-x+1/2, y+1/2, -z'
'-y+1/2, -x+1/2, -z+1/2'
'y+1/2, x+1/2, -z+1/2'
'y, -x, z+1/2'
'-y, x, z+1/2'
'-x, -y, -z'
'x, y, -z'
'-x-1/2, y-1/2, z'
'x-1/2, -y-1/2, z'
'y-1/2, x-1/2, z-1/2'
'-y-1/2, -x-1/2, z-1/2'
'-y, x, -z-1/2'
'y, -x, -z-1/2'

loop_
_atom_site_label
_atom_site_type_symbol
_atom_site_fract_x
_atom_site_fract_y
_atom_site_fract_z
_atom_site_U_iso_or_equiv
_atom_site_adp_type
_atom_site_occupancy
_atom_site_symmetry_multiplicity
_atom_site_calc_flag
_atom_site_refinement_flags
_atom_site_disorder_assembly
_atom_site_disorder_group
Se1 Se 0.13389(5) 0.20950(5) 0.0000 0.0074(3) Uani 1 2 d S . .
O1 O -0.0585(4) 0.1736(5) 0.0000 0.0130(7) Uani 1 2 d S . .
O2 O 0.1340 0.3660 0.2500 0.0113(7) Uani 1 2 d S . .

loop_
_atom_site_aniso_label
_atom_site_aniso_U_11
_atom_site_aniso_U_22
_atom_site_aniso_U_33
_atom_site_aniso_U_23
_atom_site_aniso_U_13
_atom_site_aniso_U_12
Se1 0.0066(3) 0.0075(3) 0.0082(3) 0.000 0.000 0.00026(13)
O1 0.0062(15) 0.0166(16) 0.0163(17) 0.000 0.000 -0.0036(12)
O2 0.0128(10) 0.0128(10) 0.0083(14) -0.0024(9) -0.0024(9) 0.0024(11)

loop_
_atom_type_symbol
_atom_type_description
_atom_type_scat_dispersion_real
_atom_type_scat_dispersion_imag
_atom_type_scat_source
Se Se -0.0929 2.2259 'International Tables Vol C Tables 4.2.6.8 and 6.1.1.4'
O O 0.0106 0.0060 'International Tables Vol C Tables 4.2.6.8 and 6.1.1.4'

loop_
_geom_angle_atom_site_label_1
_geom_angle_atom_site_label_2
_geom_angle_atom_site_label_3
_geom_angle
_geom_angle_site_symmetry_1
_geom_angle_site_symmetry_3
_geom_angle_publ_flag
O1 Se1 O1 0.0(3) 10 . ?
O1 Se1 O2 97.60(10) 10 . ?
O1 Se1 O2 97.60(10) . . ?
O1 Se1 O2 97.60(10) 10 10 ?
O1 Se1 O2 97.60(10) . 10 ?
O2 Se1 O2 88.242(19) . 10 ?
O1 O1 Se1 0(3) 10 . ?
Se1 O2 Se1 119.04(2) . 5 ?

loop_
_geom_bond_atom_site_label_1
_geom_bond_atom_site_label_2
_geom_bond_distance
_geom_bond_site_symmetry_2
_geom_bond_publ_flag
Se1 O1 1.631(3) 10 ?
Se1 O1 1.631(3) . ?
Se1 O2 1.8171(3) . ?
Se1 O2 1.8171(3) 10 ?
O1 O1 0.000(10) 10 ?
O2 Se1 1.8171(3) 5 ?

loop_
_geom_torsion_atom_site_label_1
_geom_torsion_atom_site_label_2
_geom_torsion_atom_site_label_3
_geom_torsion_atom_site_label_4
_geom_torsion
_geom_torsion_site_symmetry_1
_geom_torsion_site_symmetry_2
_geom_torsion_site_symmetry_3
_geom_torsion_site_symmetry_4
_geom_torsion_publ_flag
O2 Se1 O1 O1 0.000(13) . . . 10 ?
O2 Se1 O1 O1 0.000(13) 10 . . 10 ?
O1 Se1 O2 Se1 137.76(10) 10 . . 5 ?
O1 Se1 O2 Se1 137.76(10) . . . 5 ?
O2 Se1 O2 Se1 -124.806(18) 10 . . 5 ?
